data_1562749
loop_
_publ_author_name
'Wang, Xing'
'Peng, Xia'
'Tang, Chunping'
'Zhou, Shuaizhen'
'Ke, Chang-Qiang'
'Liu, Yueling'
'Yao, Sheng'
'Ai, Jing'
'Ye, Yang'

_publ_section_title
;
 Anti-inflammatory Eudesmane Sesquiterpenoids from <i>Artemisia
 hedinii</i>.
;
_journal_issue 5
_journal_name_full 'Journal of natural products'
_journal_page_first 1626
_journal_page_last 1637
_journal_paper_doi 10.1021/acs.jnatprod.1c00177
_journal_volume 84
_journal_year 2021
_chemical_absolute_configuration rmad
_chemical_formula_moiety 'C15 H24 O3'
_chemical_formula_sum 'C15 H24 O3'
_chemical_formula_weight 252.34
_space_group_crystal_system orthorhombic
_space_group_IT_number 18
_space_group_name_Hall 'P 2 2ab'
_space_group_name_H-M_alt 'P 21 21 2'
_atom_sites_solution_hydrogens mixed
_atom_sites_solution_primary dual
_audit_creation_date 2020-08-12
_audit_creation_method
;
Olex2 1.2
(compiled 2018.05.29 svn.r3508 for OlexSys, GUI svn.r5506)
;
_cell_angle_alpha 90
_cell_angle_beta 90
_cell_angle_gamma 90
_cell_formula_units_Z 4
_cell_length_a 12.1025(3)
_cell_length_b 16.7657(4)
_cell_length_c 7.1219(2)
_cell_measurement_reflns_used 8126
_cell_measurement_temperature 140
_cell_measurement_theta_max 72.252
_cell_measurement_theta_min 5.277
_cell_volume 1445.08(6)
_computing_cell_refinement 'SAINT V8.40A (?, 2016)'
_computing_data_reduction 'SAINT V8.40A (?, 2016)'
_computing_molecular_graphics 'Olex2 (Dolomanov et al., 2009)'
_computing_publication_material 'Olex2 (Dolomanov et al., 2009)'
_computing_structure_refinement 'ShelXL (Sheldrick, 2015)'
_computing_structure_solution 'ShelXT (Sheldrick, 2015)'
_diffrn_ambient_temperature 140.0
_diffrn_measured_fraction_theta_full 0.980
_diffrn_measured_fraction_theta_max 0.978
_diffrn_measurement_device_type 'Bruker D8 VENTURE'
_diffrn_measurement_method '\f and \w scans'
_diffrn_radiation_type CuK\a
_diffrn_radiation_wavelength 1.54178
_diffrn_reflns_av_R_equivalents 0.0301
_diffrn_reflns_av_unetI/netI 0.0292
_diffrn_reflns_Laue_measured_fraction_full 0.980
_diffrn_reflns_Laue_measured_fraction_max 0.978
_diffrn_reflns_limit_h_max 14
_diffrn_reflns_limit_h_min -14
_diffrn_reflns_limit_k_max 20
_diffrn_reflns_limit_k_min -20
_diffrn_reflns_limit_l_max 7
_diffrn_reflns_limit_l_min -8
_diffrn_reflns_number 9451
_diffrn_reflns_point_group_measured_fraction_full 0.977
_diffrn_reflns_point_group_measured_fraction_max 0.966
_diffrn_reflns_theta_full 67.679
_diffrn_reflns_theta_max 72.246
_diffrn_reflns_theta_min 5.276
_diffrn_standards_number 0
_exptl_absorpt_coefficient_mu 0.630
_exptl_absorpt_correction_T_max 0.7536
_exptl_absorpt_correction_T_min 0.5986
_exptl_absorpt_correction_type multi-scan
_exptl_absorpt_process_details
'SADABS-2016/2 (Bruker,2016/2) was used for absorption correction. wR2(int) was 0.1498 before and 0.0567 after correction. The Ratio of minimum to maximum transmission is 0.7943. The \l/2 correction factor is Not present.'
_exptl_crystal_colour colourless
_exptl_crystal_colour_primary colourless
_exptl_crystal_density_diffrn 1.160
_exptl_crystal_description block
_exptl_crystal_F_000 552
_exptl_crystal_size_max 0.09
_exptl_crystal_size_mid 0.05
_exptl_crystal_size_min 0.04
_refine_diff_density_max 0.234
_refine_diff_density_min -0.135
_refine_diff_density_rms 0.033
_refine_ls_abs_structure_details
;
 Flack x determined using 1070 quotients [(I+)-(I-)]/[(I+)+(I-)]
 (Parsons, Flack and Wagner, Acta Cryst. B69 (2013) 249-259).
;
_refine_ls_abs_structure_Flack 0.00(7)
_refine_ls_extinction_method none
_refine_ls_goodness_of_fit_ref 1.076
_refine_ls_hydrogen_treatment mixed
_refine_ls_matrix_type full
_refine_ls_number_parameters 170
_refine_ls_number_reflns 2761
_refine_ls_number_restraints 0
_refine_ls_restrained_S_all 1.076
_refine_ls_R_factor_all 0.0318
_refine_ls_R_factor_gt 0.0310
_refine_ls_shift/su_max 0.000
_refine_ls_shift/su_mean 0.000
_refine_ls_structure_factor_coef Fsqd
_refine_ls_weighting_details 'w=1/[\s^2^(Fo^2^)+(0.0454P)^2^+0.2214P] where P=(Fo^2^+2Fc^2^)/3'
_refine_ls_weighting_scheme calc
_refine_ls_wR_factor_gt 0.0832
_refine_ls_wR_factor_ref 0.0839
_reflns_Friedel_coverage 0.697
_reflns_Friedel_fraction_full 0.972
_reflns_Friedel_fraction_max 0.951
_reflns_number_gt 2695
_reflns_number_total 2761
_reflns_threshold_expression 'I > 2\s(I)'
_cod_data_source_file np1c00177_si_010.cif
_cod_data_source_block zz
_cod_depositor_comments 'Adding full bibliography for 1562743--1562751.cif.'
_cod_database_code 1562749
_shelx_shelxl_version_number 2018/3
_shelx_space_group_comment
;
The symmetry employed for this shelxl refinement is uniquely defined
by the following loop, which should always be used as a source of
symmetry information in preference to the above space-group names.
They are only intended as comments.
;
_shelx_estimated_absorpt_t_max 0.975
_shelx_estimated_absorpt_t_min 0.945
_olex2_refinement_description
;
1. Fixed Uiso
 At 1.2 times of:
  All C(H) groups, All C(H,H) groups
 At 1.5 times of:
  All C(H,H,H) groups, All O(H) groups
2.a Ternary CH refined with riding coordinates:
 C7(H7), C5(H5)
2.b Secondary CH2 refined with riding coordinates:
 C6(H6A,H6B), C9(H9A,H9B), C8(H8A,H8B), C3(H3A,H3B), C1(H1A,H1B), C2(H2A,H2B)
2.c X=CH2 refined with riding coordinates:
 C13(H13A,H13B)
2.d Idealised Me refined as rotating group:
 C15(H15A,H15B,H15C), C14(H14A,H14B,H14C)
2.e Idealised tetrahedral OH refined as rotating group:
 O2(H2)
;
_olex2_submission_special_instructions 'No special instructions were received'

loop_
_space_group_symop_operation_xyz
'x, y, z'
'-x, -y, z'
'-x+1/2, y+1/2, -z'
'x+1/2, -y+1/2, -z'

loop_
_atom_site_label
_atom_site_type_symbol
_atom_site_fract_x
_atom_site_fract_y
_atom_site_fract_z
_atom_site_U_iso_or_equiv
_atom_site_adp_type
_atom_site_occupancy
_atom_site_site_symmetry_order
_atom_site_calc_flag
_atom_site_refinement_flags_posn
_atom_site_refinement_flags_adp
_atom_site_refinement_flags_occupancy
_atom_site_disorder_assembly
_atom_site_disorder_group
O3 O 0.20115(10) 0.51686(6) 0.12419(18) 0.0222(3) Uani 1 1 d . . . . .
O2 O 0.33770(10) 0.87437(7) 0.0094(2) 0.0284(3) Uani 1 1 d . . . . .
H2 H 0.332458 0.920649 -0.034918 0.043 Uiso 1 1 calc GR . . . .
O1 O 0.51231(12) 0.88831(8) -0.0817(2) 0.0393(4) Uani 1 1 d . . . . .
C12 C 0.44048(14) 0.84906(10) -0.0078(2) 0.0227(4) Uani 1 1 d . . . . .
C7 C 0.37178(13) 0.73363(9) 0.2007(2) 0.0188(3) Uani 1 1 d . . . . .
H7 H 0.298313 0.753076 0.155632 0.023 Uiso 1 1 calc R . . . .
C6 C 0.36670(13) 0.64196(9) 0.2055(2) 0.0176(3) Uani 1 1 d . . . . .
H6A H 0.352131 0.621206 0.077712 0.021 Uiso 1 1 calc R . . . .
H6B H 0.438440 0.620312 0.248637 0.021 Uiso 1 1 calc R . . . .
C5 C 0.27448(12) 0.61520(9) 0.3392(2) 0.0167(3) Uani 1 1 d . . . . .
H5 H 0.207850 0.645837 0.298028 0.020 Uiso 1 1 calc R . . . .
C11 C 0.45818(13) 0.76689(10) 0.0696(2) 0.0207(4) Uani 1 1 d . . . . .
C9 C 0.30124(16) 0.73529(11) 0.5365(3) 0.0274(4) Uani 1 1 d . . . . .
H9A H 0.228042 0.756169 0.498644 0.033 Uiso 1 1 calc R . . . .
H9B H 0.317511 0.755801 0.663916 0.033 Uiso 1 1 calc R . . . .
C15 C 0.33656(14) 0.46710(9) 0.3285(3) 0.0270(4) Uani 1 1 d . . . . .
H15A H 0.309216 0.413475 0.299620 0.040 Uiso 1 1 calc GR . . . .
H15B H 0.366999 0.467842 0.456051 0.040 Uiso 1 1 calc GR . . . .
H15C H 0.394450 0.481706 0.238678 0.040 Uiso 1 1 calc GR . . . .
C4 C 0.24180(13) 0.52661(9) 0.3150(2) 0.0191(3) Uani 1 1 d . . . . .
C8 C 0.38865(16) 0.76666(10) 0.4003(3) 0.0272(4) Uani 1 1 d . . . . .
H8A H 0.462914 0.751267 0.445929 0.033 Uiso 1 1 calc R . . . .
H8B H 0.385124 0.825636 0.396701 0.033 Uiso 1 1 calc R . . . .
C3 C 0.14731(15) 0.50677(10) 0.4500(3) 0.0252(4) Uani 1 1 d . . . . .
H3A H 0.079807 0.535004 0.408161 0.030 Uiso 1 1 calc R . . . .
H3B H 0.132245 0.448788 0.443940 0.030 Uiso 1 1 calc R . . . .
C10 C 0.29590(13) 0.64316(10) 0.5437(2) 0.0211(3) Uani 1 1 d . . . . .
C1 C 0.19779(15) 0.61841(11) 0.6675(3) 0.0282(4) Uani 1 1 d . . . . .
H1A H 0.214673 0.631628 0.799923 0.034 Uiso 1 1 calc R . . . .
H1B H 0.131801 0.649452 0.629979 0.034 Uiso 1 1 calc R . . . .
C14 C 0.40376(15) 0.61186(12) 0.6312(3) 0.0281(4) Uani 1 1 d . . . . .
H14A H 0.394311 0.555838 0.667065 0.042 Uiso 1 1 calc GR . . . .
H14B H 0.421848 0.643481 0.742796 0.042 Uiso 1 1 calc GR . . . .
H14C H 0.463814 0.616325 0.539522 0.042 Uiso 1 1 calc GR . . . .
C13 C 0.55016(15) 0.72981(11) 0.0185(3) 0.0308(4) Uani 1 1 d . . . . .
H13A H 0.600946 0.755426 -0.063447 0.037 Uiso 1 1 calc R . . . .
H13B H 0.565263 0.677629 0.063680 0.037 Uiso 1 1 calc R . . . .
C2 C 0.17157(16) 0.52965(12) 0.6528(3) 0.0301(4) Uani 1 1 d . . . . .
H2A H 0.235139 0.498231 0.699560 0.036 Uiso 1 1 calc R . . . .
H2B H 0.106710 0.517025 0.732162 0.036 Uiso 1 1 calc R . . . .
H3 H 0.148(2) 0.5469(14) 0.113(4) 0.038(7) Uiso 1 1 d . . . . .

loop_
_atom_site_aniso_label
_atom_site_aniso_U_11
_atom_site_aniso_U_22
_atom_site_aniso_U_33
_atom_site_aniso_U_23
_atom_site_aniso_U_13
_atom_site_aniso_U_12
O3 0.0243(6) 0.0179(5) 0.0245(6) -0.0008(5) -0.0053(5) -0.0010(5)
O2 0.0284(6) 0.0195(5) 0.0371(7) 0.0081(6) 0.0043(6) 0.0024(5)
O1 0.0317(7) 0.0321(7) 0.0542(10) 0.0177(7) 0.0064(7) -0.0072(6)
C12 0.0246(8) 0.0224(8) 0.0212(8) 0.0004(7) -0.0005(7) -0.0051(6)
C7 0.0186(7) 0.0161(7) 0.0217(8) 0.0003(7) 0.0013(6) -0.0009(6)
C6 0.0183(7) 0.0165(7) 0.0179(7) -0.0001(6) -0.0003(6) -0.0003(6)
C5 0.0166(7) 0.0161(7) 0.0173(8) 0.0018(6) -0.0013(6) 0.0011(5)
C11 0.0193(7) 0.0195(7) 0.0232(8) 0.0013(7) -0.0029(6) -0.0045(6)
C9 0.0341(9) 0.0247(8) 0.0233(9) -0.0076(7) 0.0058(8) -0.0015(7)
C15 0.0246(8) 0.0182(7) 0.0382(10) 0.0018(7) -0.0043(8) 0.0031(6)
C4 0.0183(7) 0.0174(7) 0.0217(8) 0.0033(7) -0.0023(6) 0.0000(6)
C8 0.0328(9) 0.0207(7) 0.0281(10) -0.0059(7) 0.0028(8) -0.0054(7)
C3 0.0206(8) 0.0235(8) 0.0313(9) 0.0072(7) 0.0002(7) -0.0037(6)
C10 0.0218(8) 0.0239(8) 0.0176(8) -0.0017(6) 0.0019(6) -0.0005(6)
C1 0.0277(9) 0.0363(9) 0.0206(8) 0.0006(8) 0.0066(7) 0.0015(7)
C14 0.0264(9) 0.0374(9) 0.0206(8) -0.0003(8) -0.0046(7) -0.0014(7)
C13 0.0224(8) 0.0292(9) 0.0409(11) 0.0080(9) 0.0070(8) -0.0025(7)
C2 0.0264(9) 0.0376(9) 0.0263(9) 0.0096(8) 0.0059(8) -0.0040(7)

loop_
_atom_type_symbol
_atom_type_description
_atom_type_scat_dispersion_real
_atom_type_scat_dispersion_imag
_atom_type_scat_source
C C 0.0181 0.0091 'International Tables Vol C Tables 4.2.6.8 and 6.1.1.4'
H H 0.0000 0.0000 'International Tables Vol C Tables 4.2.6.8 and 6.1.1.4'
O O 0.0492 0.0322 'International Tables Vol C Tables 4.2.6.8 and 6.1.1.4'

loop_
_geom_angle_atom_site_label_1
_geom_angle_atom_site_label_2
_geom_angle_atom_site_label_3
_geom_angle
_geom_angle_site_symmetry_1
_geom_angle_site_symmetry_3
_geom_angle_publ_flag
O2 C12 C11 113.32(14) . . ?
O1 C12 O2 122.84(16) . . ?
O1 C12 C11 123.83(16) . . ?
C6 C7 C8 110.15(13) . . ?
C11 C7 C6 114.24(13) . . ?
C11 C7 C8 110.27(13) . . ?
C5 C6 C7 109.57(12) . . ?
C6 C5 C4 113.45(13) . . ?
C6 C5 C10 111.88(12) . . ?
C4 C5 C10 115.92(13) . . ?
C12 C11 C7 117.92(14) . . ?
C13 C11 C12 116.71(16) . . ?
C13 C11 C7 125.36(15) . . ?
C8 C9 C10 113.17(14) . . ?
O3 C4 C5 107.36(12) . . ?
O3 C4 C15 103.89(14) . . ?
O3 C4 C3 108.04(13) . . ?
C15 C4 C5 115.43(13) . . ?
C15 C4 C3 112.37(14) . . ?
C3 C4 C5 109.27(14) . . ?
C9 C8 C7 111.75(14) . . ?
C2 C3 C4 113.38(15) . . ?
C9 C10 C5 106.10(13) . . ?
C1 C10 C5 109.15(13) . . ?
C1 C10 C9 108.74(14) . . ?
C1 C10 C14 109.35(15) . . ?
C14 C10 C5 114.75(14) . . ?
C14 C10 C9 108.57(15) . . ?
C2 C1 C10 112.65(15) . . ?
C3 C2 C1 110.53(15) . . ?

loop_
_geom_bond_atom_site_label_1
_geom_bond_atom_site_label_2
_geom_bond_distance
_geom_bond_site_symmetry_2
_geom_bond_publ_flag
O3 C4 1.455(2) . ?
O2 C12 1.320(2) . ?
O1 C12 1.211(2) . ?
C12 C11 1.499(2) . ?
C7 C6 1.5385(19) . ?
C7 C11 1.508(2) . ?
C7 C8 1.539(2) . ?
C6 C5 1.534(2) . ?
C5 C4 1.547(2) . ?
C5 C10 1.552(2) . ?
C11 C13 1.326(3) . ?
C9 C8 1.529(3) . ?
C9 C10 1.547(2) . ?
C15 C4 1.523(2) . ?
C4 C3 1.530(2) . ?
C3 C2 1.524(3) . ?
C10 C1 1.536(2) . ?
C10 C14 1.539(2) . ?
C1 C2 1.525(3) . ?
